data_4306665
loop_
_publ_author_name
'Takashi Aridomi'
'Asako Igashira-Kamiyama'
'Takumi Konno'

_publ_contact_author_address
; Department of Chemistry, Graduate School of Science,
  Osaka University, Toyonaka 560-0043, JAPAN
;
_publ_contact_author_email ' konno@chem.sci.osaka-u.ac.jp '
_publ_contact_author_fax ' 81-6-6850-5765 '
_publ_contact_author_name 'Takumi Konno'
_publ_contact_author_phone ' 81-6-6850-5765 '
_publ_section_title
;
Control of 1D Wave versus 2D Honeycomb CoIIICdIICuI Heterotrimetallic
Architectures by \DL-\LL Diastereoisomerism of l-Cysteinatocobalt(III)
Building Units
;
_journal_name_full 'Inorganic Chemistry'
_journal_page_first 10202
_journal_page_last 10204
_journal_paper_doi 10.1021/ic801495h
_journal_volume 47
_journal_year 2008
_chemical_absolute_configuration rm
_chemical_formula_sum 'C7 H22 Cl3 Co Cu N5 O2 S'
_chemical_formula_weight 469.18
_chemical_name_systematic
; 
 ? 
;
_space_group_IT_number 19
_symmetry_cell_setting orthorhombic
_symmetry_space_group_name_Hall 'P 2ac 2ab'
_symmetry_space_group_name_H-M 'P 21 21 21'
_atom_sites_solution_hydrogens geom
_atom_sites_solution_primary direct
_atom_sites_solution_secondary difmap
_audit_creation_method SHELXL-97
_cell_angle_alpha 90.00
_cell_angle_beta 90.00
_cell_angle_gamma 90.00
_cell_formula_units_Z 4
_cell_length_a 9.521(3)
_cell_length_b 19.556(2)
_cell_length_c 8.6254(16)
_cell_measurement_reflns_used 25
_cell_measurement_temperature 296(2)
_cell_measurement_theta_max 14.9
_cell_measurement_theta_min 14.2
_cell_volume 1606.0(6)
_computing_cell_refinement 'MSC/AFC Diffractometer Control'
_computing_data_collection 'MSC/AFC Diffractometer Control'
_computing_data_reduction CrystalStructure
_computing_structure_refinement 'SHELXL-97 (Sheldrick, 1997)'
_computing_structure_solution SIR97
_diffrn_ambient_temperature 296(2)
_diffrn_detector_area_resol_mean -2.60
_diffrn_measured_fraction_theta_full 0.999
_diffrn_measured_fraction_theta_max 0.999
_diffrn_measurement_device_type 'Rigaku AFC5R'
_diffrn_measurement_method \w-2\q
_diffrn_radiation_monochromator graphite
_diffrn_radiation_source 'fine-focus sealed tube'
_diffrn_radiation_type MoK\a
_diffrn_radiation_wavelength 0.71069
_diffrn_reflns_av_R_equivalents 0.0831
_diffrn_reflns_av_sigmaI/netI 0.0943
_diffrn_reflns_limit_h_max 12
_diffrn_reflns_limit_h_min -12
_diffrn_reflns_limit_k_max 25
_diffrn_reflns_limit_k_min -25
_diffrn_reflns_limit_l_max 0
_diffrn_reflns_limit_l_min -11
_diffrn_reflns_number 7831
_diffrn_reflns_theta_full 27.50
_diffrn_reflns_theta_max 27.50
_diffrn_reflns_theta_min 2.58
_diffrn_standards_interval_count 150
_diffrn_standards_number 3
_exptl_absorpt_coefficient_mu 2.992
_exptl_absorpt_correction_T_max 0.7540
_exptl_absorpt_correction_T_min 0.6624
_exptl_absorpt_correction_type psi-scan
_exptl_crystal_colour 'dark brown'
_exptl_crystal_density_diffrn 1.941
_exptl_crystal_density_method 'not measured'
_exptl_crystal_description block
_exptl_crystal_F_000 952
_exptl_crystal_size_max 0.15
_exptl_crystal_size_mid 0.10
_exptl_crystal_size_min 0.10
_refine_diff_density_max 0.572
_refine_diff_density_min -0.499
_refine_diff_density_rms 0.099
_refine_ls_abs_structure_details 'Flack H D (1983), Acta Cryst. A39, 876-881'
_refine_ls_abs_structure_Flack -0.01(2)
_refine_ls_extinction_method none
_refine_ls_goodness_of_fit_ref 0.976
_refine_ls_hydrogen_treatment 'riding model'
_refine_ls_matrix_type full
_refine_ls_number_parameters 183
_refine_ls_number_reflns 3689
_refine_ls_number_restraints 0
_refine_ls_restrained_S_all 0.976
_refine_ls_R_factor_all 0.0811
_refine_ls_R_factor_gt 0.0376
_refine_ls_shift/su_max 0.000
_refine_ls_shift/su_mean 0.000
_refine_ls_structure_factor_coef Fsqd
_refine_ls_weighting_details 'calc w=1/[\s^2^(Fo^2^)+(0.0210P)^2^+0.0000P] where P=(Fo^2^+2Fc^2^)/3'
_refine_ls_weighting_scheme calc
_refine_ls_wR_factor_gt 0.0710
_refine_ls_wR_factor_ref 0.0809
_reflns_number_gt 2551
_reflns_number_total 3689
_reflns_threshold_expression >2sigma(I)
_cod_data_source_file ic801495h_si_002_1.cif
_cod_data_source_block D-[1]
_cod_depositor_comments
;
The following automatic conversions were performed:
'_symmetry_cell_setting' value 'Orthorhombic' changed to 'orthorhombic'
according to '/home/saulius/struct/CIF-dictionaries/cif_core.dic'
dictionary named 'cif_core.dic' version 2.4.1 from 2010-06-29.

Automatic conversion script
Id: cif_fix_enum 1527 2010-12-29 10:47:43Z saulius 
;
_cod_original_cell_volume 1605.9(6)
_cod_database_code 4306665

loop_
_symmetry_equiv_pos_as_xyz
'x, y, z'
'x+1/2, -y+1/2, -z'
'-x, y+1/2, -z+1/2'
'-x+1/2, -y, z+1/2'

loop_
_atom_site_label
_atom_site_type_symbol
_atom_site_fract_x
_atom_site_fract_y
_atom_site_fract_z
_atom_site_U_iso_or_equiv
_atom_site_adp_type
_atom_site_occupancy
_atom_site_symmetry_multiplicity
_atom_site_calc_flag
_atom_site_refinement_flags
_atom_site_disorder_assembly
_atom_site_disorder_group
Co1 Co 0.16587(6) 0.15894(3) 0.22284(7) 0.01973(12) Uani 1 1 d . . .
Cu1 Cu 0.10158(6) 0.15167(4) -0.21536(7) 0.03762(16) Uani 1 1 d . . .
S1 S 0.01324(12) 0.15480(7) 0.02501(12) 0.0249(2) Uani 1 1 d . . .
Cl1 Cl -0.09928(14) 0.13729(8) -0.37362(14) 0.0435(4) Uani 1 1 d . . .
Cl2 Cl 0.19561(15) 0.25689(7) -0.28861(18) 0.0436(3) Uani 1 1 d . . .
Cl3 Cl 0.25442(15) 0.06286(6) -0.28922(18) 0.0458(3) Uani 1 1 d . . .
O1 O -0.0911(4) -0.0405(2) 0.3718(5) 0.0501(11) Uani 1 1 d . . .
O2 O -0.2716(4) -0.0014(2) 0.2329(7) 0.0673(14) Uani 1 1 d . . .
H1 H -0.2840 -0.0396 0.1963 0.101 Uiso 1 1 calc R . .
N1 N 0.0632(4) 0.07946(19) 0.3159(4) 0.0239(9) Uani 1 1 d . . .
H2 H 0.1143 0.0412 0.3022 0.029 Uiso 1 1 calc R . .
H3 H 0.0536 0.0863 0.4185 0.029 Uiso 1 1 calc R . .
N2 N 0.2456(4) 0.2412(2) 0.1245(5) 0.0315(10) Uani 1 1 d . . .
H4 H 0.3261 0.2530 0.1722 0.038 Uiso 1 1 calc R . .
H5 H 0.2646 0.2327 0.0241 0.038 Uiso 1 1 calc R . .
N3 N 0.0440(4) 0.2241(2) 0.3351(4) 0.0280(9) Uani 1 1 d . . .
H6 H -0.0462 0.2160 0.3097 0.034 Uiso 1 1 calc R . .
H7 H 0.0533 0.2173 0.4378 0.034 Uiso 1 1 calc R . .
N4 N 0.2996(4) 0.0987(2) 0.1131(4) 0.0280(9) Uani 1 1 d . . .
H8 H 0.2711 0.0550 0.1206 0.034 Uiso 1 1 calc R . .
H9 H 0.3025 0.1100 0.0120 0.034 Uiso 1 1 calc R . .
N5 N 0.3125(4) 0.1590(2) 0.3924(4) 0.0304(9) Uani 1 1 d . . .
H10 H 0.3530 0.2004 0.3989 0.036 Uiso 1 1 calc R . .
H11 H 0.2720 0.1495 0.4842 0.036 Uiso 1 1 calc R . .
C1 C -0.0637(5) 0.0729(3) 0.0712(5) 0.0311(11) Uani 1 1 d . . .
H12 H -0.1551 0.0685 0.0227 0.037 Uiso 1 1 calc R . .
H13 H -0.0040 0.0361 0.0343 0.037 Uiso 1 1 calc R . .
C2 C -0.0775(5) 0.0698(2) 0.2457(5) 0.0278(11) Uani 1 1 d . . .
H14 H -0.1385 0.1072 0.2796 0.033 Uiso 1 1 calc R . .
C3 C -0.1443(5) 0.0021(3) 0.2942(6) 0.0318(11) Uani 1 1 d . . .
C4 C 0.1421(6) 0.2975(2) 0.1371(6) 0.0366(13) Uani 1 1 d . . .
H15 H 0.0690 0.2918 0.0598 0.044 Uiso 1 1 calc R . .
H16 H 0.1879 0.3411 0.1196 0.044 Uiso 1 1 calc R . .
C5 C 0.0788(5) 0.2956(2) 0.2986(6) 0.0352(12) Uani 1 1 d . . .
H17 H 0.1455 0.3133 0.3736 0.042 Uiso 1 1 calc R . .
H18 H -0.0052 0.3236 0.3023 0.042 Uiso 1 1 calc R . .
C6 C 0.4408(5) 0.1061(3) 0.1821(6) 0.0421(15) Uani 1 1 d . . .
H19 H 0.4840 0.1486 0.1486 0.050 Uiso 1 1 calc R . .
H20 H 0.5006 0.0684 0.1513 0.050 Uiso 1 1 calc R . .
C7 C 0.4203(6) 0.1063(3) 0.3555(6) 0.0412(14) Uani 1 1 d . . .
H21 H 0.3890 0.0617 0.3903 0.049 Uiso 1 1 calc R . .
H22 H 0.5080 0.1171 0.4072 0.049 Uiso 1 1 calc R . .

loop_
_atom_site_aniso_label
_atom_site_aniso_U_11
_atom_site_aniso_U_22
_atom_site_aniso_U_33
_atom_site_aniso_U_23
_atom_site_aniso_U_13
_atom_site_aniso_U_12
Co1 0.0257(3) 0.0194(3) 0.0141(2) 0.0005(3) 0.0011(3) -0.0013(3)
Cu1 0.0439(3) 0.0457(4) 0.0232(3) 0.0027(4) 0.0024(3) 0.0015(3)
S1 0.0305(6) 0.0273(6) 0.0168(5) 0.0040(5) -0.0024(4) -0.0002(5)
Cl1 0.0335(7) 0.0712(10) 0.0258(6) 0.0020(7) 0.0012(6) -0.0077(7)
Cl2 0.0559(8) 0.0347(6) 0.0401(7) 0.0010(6) 0.0093(7) -0.0087(6)
Cl3 0.0622(9) 0.0331(7) 0.0421(7) 0.0056(7) 0.0089(8) 0.0167(6)
O1 0.055(2) 0.037(2) 0.058(3) 0.021(2) -0.008(2) -0.016(2)
O2 0.054(3) 0.059(2) 0.089(4) 0.029(3) -0.028(3) -0.028(2)
N1 0.031(2) 0.0210(19) 0.019(2) 0.0022(15) -0.0008(16) 0.0004(16)
N2 0.045(2) 0.027(2) 0.022(2) 0.0060(17) 0.005(2) -0.0092(19)
N3 0.036(2) 0.031(2) 0.0176(19) 0.0021(16) 0.0036(17) 0.0070(18)
N4 0.032(2) 0.031(2) 0.021(2) -0.0015(17) 0.0022(18) 0.0045(18)
N5 0.040(2) 0.033(2) 0.0184(18) -0.0023(19) -0.0034(17) -0.002(2)
C1 0.038(3) 0.029(3) 0.026(3) 0.000(2) -0.005(2) -0.010(2)
C2 0.028(2) 0.025(2) 0.029(3) 0.0030(19) 0.001(2) -0.0005(19)
C3 0.034(3) 0.030(2) 0.032(3) 0.002(2) -0.001(2) -0.009(2)
C4 0.055(4) 0.017(2) 0.037(3) 0.005(2) 0.003(3) -0.002(2)
C5 0.045(3) 0.020(2) 0.041(3) -0.007(2) 0.001(3) -0.001(2)
C6 0.028(3) 0.067(4) 0.031(3) -0.004(3) 0.002(2) 0.007(3)
C7 0.036(3) 0.056(4) 0.031(3) 0.000(3) -0.007(2) 0.005(3)

loop_
_atom_type_symbol
_atom_type_description
_atom_type_scat_dispersion_real
_atom_type_scat_dispersion_imag
_atom_type_scat_source
C C 0.0033 0.0016 'International Tables Vol C Tables 4.2.6.8 and 6.1.1.4'
H H 0.0000 0.0000 'International Tables Vol C Tables 4.2.6.8 and 6.1.1.4'
O O 0.0106 0.0060 'International Tables Vol C Tables 4.2.6.8 and 6.1.1.4'
N N 0.0061 0.0033 'International Tables Vol C Tables 4.2.6.8 and 6.1.1.4'
Co Co 0.3494 0.9721 'International Tables Vol C Tables 4.2.6.8 and 6.1.1.4'
Cu Cu 0.3201 1.2651 'International Tables Vol C Tables 4.2.6.8 and 6.1.1.4'
S S 0.1246 0.1234 'International Tables Vol C Tables 4.2.6.8 and 6.1.1.4'
Cl Cl 0.1484 0.1585 'International Tables Vol C Tables 4.2.6.8 and 6.1.1.4'

loop_
_geom_angle_atom_site_label_1
_geom_angle_atom_site_label_2
_geom_angle_atom_site_label_3
_geom_angle
_geom_angle_site_symmetry_1
_geom_angle_site_symmetry_3
_geom_angle_publ_flag
N2 Co1 N4 91.84(17) . . ?
N2 Co1 N3 84.90(17) . . ?
N4 Co1 N3 175.67(17) . . ?
N2 Co1 N1 173.44(17) . . ?
N4 Co1 N1 92.52(16) . . ?
N3 Co1 N1 90.98(16) . . ?
N2 Co1 N5 92.60(17) . . ?
N4 Co1 N5 84.36(16) . . ?
N3 Co1 N5 92.92(16) . . ?
N1 Co1 N5 92.71(16) . . ?
N2 Co1 S1 87.22(13) . . ?
N4 Co1 S1 91.80(12) . . ?
N3 Co1 S1 90.89(13) . . ?
N1 Co1 S1 87.74(11) . . ?
N5 Co1 S1 176.15(12) . . ?
S1 Cu1 Cl2 111.79(6) . . ?
S1 Cu1 Cl3 120.21(6) . . ?
Cl2 Cu1 Cl3 109.91(6) . . ?
S1 Cu1 Cl1 103.53(5) . . ?
Cl2 Cu1 Cl1 105.00(6) . . ?
Cl3 Cu1 Cl1 104.82(6) . . ?
C1 S1 Cu1 109.42(17) . . ?
C1 S1 Co1 97.29(16) . . ?
Cu1 S1 Co1 117.53(6) . . ?
C2 N1 Co1 112.1(3) . . ?
C4 N2 Co1 108.6(3) . . ?
C5 N3 Co1 112.0(3) . . ?
C6 N4 Co1 109.6(3) . . ?
C7 N5 Co1 108.7(3) . . ?
C2 C1 S1 106.9(3) . . ?
N1 C2 C1 108.8(4) . . ?
N1 C2 C3 112.1(4) . . ?
C1 C2 C3 110.1(4) . . ?
O1 C3 O2 125.5(5) . . ?
O1 C3 C2 126.0(4) . . ?
O2 C3 C2 108.5(4) . . ?
N2 C4 C5 108.2(4) . . ?
N3 C5 C4 108.0(4) . . ?
N4 C6 C7 106.4(4) . . ?
N5 C7 C6 107.6(4) . . ?

loop_
_geom_bond_atom_site_label_1
_geom_bond_atom_site_label_2
_geom_bond_distance
_geom_bond_site_symmetry_2
_geom_bond_publ_flag
Co1 N2 1.970(4) . ?
Co1 N4 1.976(4) . ?
Co1 N3 1.976(4) . ?
Co1 N1 2.004(4) . ?
Co1 N5 2.022(4) . ?
Co1 S1 2.2427(13) . ?
Cu1 S1 2.2382(13) . ?
Cu1 Cl2 2.3311(15) . ?
Cu1 Cl3 2.3537(14) . ?
Cu1 Cl1 2.3664(15) . ?
S1 C1 1.805(5) . ?
O1 C3 1.183(6) . ?
O2 C3 1.323(6) . ?
N1 C2 1.482(6) . ?
N2 C4 1.481(6) . ?
N3 C5 1.472(6) . ?
N4 C6 1.477(6) . ?
N5 C7 1.488(7) . ?
C1 C2 1.513(6) . ?
C2 C3 1.526(6) . ?
C4 C5 1.518(7) . ?
C6 C7 1.508(7) . ?

loop_
_geom_hbond_atom_site_label_D
_geom_hbond_atom_site_label_H
_geom_hbond_atom_site_label_A
_geom_hbond_distance_DH
_geom_hbond_distance_HA
_geom_hbond_distance_DA
_geom_hbond_angle_DHA
_geom_hbond_site_symmetry_A
O2 H1 Cl1 0.82 2.29 3.069(5) 158.7 4_455
N1 H2 Cl3 0.90 2.51 3.403(4) 169.2 4
N1 H3 Cl1 0.90 2.52 3.293(4) 145.0 1_556
N2 H4 Cl1 0.90 2.85 3.528(4) 133.2 2
N2 H5 Cl2 0.90 2.82 3.608(4) 147.5 .
N3 H6 Cl2 0.90 2.52 3.361(4) 155.7 2_455
N3 H7 Cl1 0.90 2.68 3.324(4) 129.0 1_556
N3 H7 Cl2 0.90 2.83 3.610(4) 145.8 1_556
N4 H8 Cl3 0.90 2.44 3.311(4) 161.7 4
N4 H9 Cl3 0.90 2.79 3.566(4) 144.5 .
N5 H11 Cl3 0.90 2.59 3.373(4) 145.7 1_556
N5 H11 Cl2 0.90 2.96 3.532(4) 122.8 1_556

loop_
_geom_torsion_atom_site_label_1
_geom_torsion_atom_site_label_2
_geom_torsion_atom_site_label_3
_geom_torsion_atom_site_label_4
_geom_torsion
_geom_torsion_site_symmetry_1
_geom_torsion_site_symmetry_2
_geom_torsion_site_symmetry_3
_geom_torsion_site_symmetry_4
_geom_torsion_publ_flag
Cl2 Cu1 S1 C1 177.78(19) . . . . ?
Cl3 Cu1 S1 C1 -51.1(2) . . . . ?
Cl1 Cu1 S1 C1 65.27(19) . . . . ?
Cl2 Cu1 S1 Co1 -72.61(8) . . . . ?
Cl3 Cu1 S1 Co1 58.48(9) . . . . ?
Cl1 Cu1 S1 Co1 174.87(7) . . . . ?
N2 Co1 S1 C1 172.1(2) . . . . ?
N4 Co1 S1 C1 80.4(2) . . . . ?
N3 Co1 S1 C1 -103.0(2) . . . . ?
N1 Co1 S1 C1 -12.1(2) . . . . ?
N2 Co1 S1 Cu1 55.73(14) . . . . ?
N4 Co1 S1 Cu1 -36.02(13) . . . . ?
N3 Co1 S1 Cu1 140.58(13) . . . . ?
N1 Co1 S1 Cu1 -128.47(12) . . . . ?
N4 Co1 N1 C2 -108.5(3) . . . . ?
N3 Co1 N1 C2 74.0(3) . . . . ?
N5 Co1 N1 C2 167.0(3) . . . . ?
S1 Co1 N1 C2 -16.8(3) . . . . ?
N4 Co1 N2 C4 161.1(3) . . . . ?
N3 Co1 N2 C4 -21.7(3) . . . . ?
N5 Co1 N2 C4 -114.4(3) . . . . ?
S1 Co1 N2 C4 69.4(3) . . . . ?
N2 Co1 N3 C5 -3.6(4) . . . . ?
N1 Co1 N3 C5 -178.5(4) . . . . ?
N5 Co1 N3 C5 88.8(4) . . . . ?
S1 Co1 N3 C5 -90.7(3) . . . . ?
N2 Co1 N4 C6 73.5(3) . . . . ?
N1 Co1 N4 C6 -111.4(3) . . . . ?
N5 Co1 N4 C6 -18.9(3) . . . . ?
S1 Co1 N4 C6 160.8(3) . . . . ?
N2 Co1 N5 C7 -101.7(4) . . . . ?
N4 Co1 N5 C7 -10.2(3) . . . . ?
N3 Co1 N5 C7 173.2(3) . . . . ?
N1 Co1 N5 C7 82.1(4) . . . . ?
Cu1 S1 C1 C2 161.7(3) . . . . ?
Co1 S1 C1 C2 39.1(4) . . . . ?
Co1 N1 C2 C1 47.3(4) . . . . ?
Co1 N1 C2 C3 169.4(3) . . . . ?
S1 C1 C2 N1 -57.7(5) . . . . ?
S1 C1 C2 C3 179.1(3) . . . . ?
N1 C2 C3 O1 -3.7(8) . . . . ?
C1 C2 C3 O1 117.6(6) . . . . ?
N1 C2 C3 O2 177.2(4) . . . . ?
C1 C2 C3 O2 -61.5(6) . . . . ?
Co1 N2 C4 C5 42.1(5) . . . . ?
Co1 N3 C5 C4 27.4(5) . . . . ?
N2 C4 C5 N3 -45.1(5) . . . . ?
Co1 N4 C6 C7 43.6(6) . . . . ?
Co1 N5 C7 C6 36.5(5) . . . . ?
N4 C6 C7 N5 -52.3(6) . . . . ?
